data_2311191
loop_
_publ_author_name
'Dileep, C. S.'
'Lakshmi Ranganatha, V.'
'Lokanath, N. K.'
'Shaukath, A. K.'
'Sridhar, M. A.'

_publ_section_title
;
 (4-Hy-droxy-3-methyl-phen-yl)(phen-yl)methanone.
;
_journal_coeditor_code IS5303
_journal_issue 'Pt 10'
_journal_name_full 'Acta crystallographica. Section E, Structure reports online'
_journal_page_first o1550
_journal_paper_doi 10.1107/S160053681302521X
_journal_volume 69
_journal_year 2013
_chemical_formula_iupac 'C14 H12 O2'
_chemical_formula_moiety 'C14 H12 O2'
_chemical_formula_sum 'C14 H12 O2'
_chemical_formula_weight 212.24
_chemical_name_systematic
;
(4-Hydroxy-3-methylphenyl)(phenyl)methanone
;
_space_group_IT_number 61
_space_group_name_Hall '-P 2ac 2ab'
_space_group_name_H-M_alt 'P b c a'
_symmetry_cell_setting orthorhombic
_symmetry_space_group_name_Hall '-P 2ac 2ab'
_symmetry_space_group_name_H-M 'P b c a'
_atom_sites_solution_hydrogens geom
_atom_sites_solution_primary direct
_atom_sites_solution_secondary difmap
_cell_angle_alpha 90
_cell_angle_beta 90
_cell_angle_gamma 90
_cell_formula_units_Z 8
_cell_length_a 7.7043(4)
_cell_length_b 16.3770(8)
_cell_length_c 17.7482(9)
_cell_measurement_reflns_used 1828
_cell_measurement_temperature 293
_cell_measurement_theta_max 64.42
_cell_measurement_theta_min 4.98
_cell_volume 2239.3(2)
_computing_cell_refinement 'SAINT (Bruker, 2006)'
_computing_data_collection 'APEX2 (Bruker, 2006)'
_computing_data_reduction 'SAINT (Bruker, 2006)'
_computing_molecular_graphics 'PLATON (Spek, 2009)'
_computing_publication_material 'SHELXL97 (Sheldrick, 2008)'
_computing_structure_refinement 'SHELXL97 (Sheldrick, 2008)'
_computing_structure_solution 'SHELXS97 (Sheldrick, 2008)'
_diffrn_ambient_temperature 293
_diffrn_detector_area_resol_mean 10.7
_diffrn_measured_fraction_theta_full 0.974
_diffrn_measured_fraction_theta_max 0.975
_diffrn_measurement_device_type 'Bruker X8 Proteum'
_diffrn_measurement_method '\f and \w scans'
_diffrn_radiation_monochromator 'Helios multilayer optics'
_diffrn_radiation_source 'Bruker MicroStar microfocus rotating anode'
_diffrn_radiation_type CuK\a
_diffrn_radiation_wavelength 1.54178
_diffrn_reflns_av_R_equivalents 0.0369
_diffrn_reflns_av_sigmaI/netI 0.0312
_diffrn_reflns_limit_h_max 8
_diffrn_reflns_limit_h_min -3
_diffrn_reflns_limit_k_max 18
_diffrn_reflns_limit_k_min -18
_diffrn_reflns_limit_l_max 20
_diffrn_reflns_limit_l_min -20
_diffrn_reflns_number 7657
_diffrn_reflns_reduction_process
;
;
_diffrn_reflns_theta_full 64.42
_diffrn_reflns_theta_max 64.42
_diffrn_reflns_theta_min 4.98
_exptl_absorpt_coefficient_mu 0.670
_exptl_absorpt_correction_type none
_exptl_crystal_colour colorless
_exptl_crystal_density_diffrn 1.259
_exptl_crystal_density_method 'Not Measured'
_exptl_crystal_description block
_exptl_crystal_F_000 896
_exptl_crystal_size_max 0.30
_exptl_crystal_size_mid 0.25
_exptl_crystal_size_min 0.20
_refine_diff_density_max 0.141
_refine_diff_density_min -0.148
_refine_ls_extinction_coef 0.0023(3)
_refine_ls_extinction_expression FC^*^=KFC[1+0.001XFC^2^\L^3^/SIN(2\Q)]^-1/4^
_refine_ls_extinction_method shelxl
_refine_ls_goodness_of_fit_ref 1.025
_refine_ls_hydrogen_treatment constr
_refine_ls_matrix_type full
_refine_ls_number_parameters 147
_refine_ls_number_reflns 1828
_refine_ls_number_restraints 0
_refine_ls_restrained_S_all 1.025
_refine_ls_R_factor_all 0.0538
_refine_ls_R_factor_gt 0.0455
_refine_ls_shift/su_max 0.000
_refine_ls_shift/su_mean 0.000
_refine_ls_structure_factor_coef Fsqd
_refine_ls_weighting_details 'calc w=1/[\s^2^(Fo^2^)+(0.0617P)^2^+0.8504P] where P=(Fo^2^+2Fc^2^)/3'
_refine_ls_weighting_scheme calc
_refine_ls_wR_factor_gt 0.1227
_refine_ls_wR_factor_ref 0.1289
_reflns_number_gt 1518
_reflns_number_total 1828
_reflns_threshold_expression I>2\s(I)
_cod_data_source_file is5303sup1.cif
_cod_data_source_block I
_cod_original_cell_volume 2239.4(2)
_cod_database_code 2311191

loop_
_symmetry_equiv_pos_site_id
_symmetry_equiv_pos_as_xyz
1 x,y,z
2 1/2-x,-y,1/2+z
3 1/2+x,1/2-y,-z
4 -x,1/2+y,1/2-z
5 -x,-y,-z
6 1/2+x,y,1/2-z
7 1/2-x,1/2+y,z
8 x,1/2-y,1/2+z

loop_
_atom_site_aniso_label
_atom_site_aniso_U_11
_atom_site_aniso_U_22
_atom_site_aniso_U_33
_atom_site_aniso_U_12
_atom_site_aniso_U_13
_atom_site_aniso_U_23
O8 0.0647(10) 0.0356(7) 0.0688(9) 0.0039(6) 0.0086(7) 0.0147(6)
O14 0.0935(12) 0.0353(7) 0.0622(9) -0.0083(7) 0.0170(8) -0.0035(6)
C1 0.0597(13) 0.0525(11) 0.0538(11) -0.0129(10) 0.0040(10) 0.0005(9)
C2 0.0883(19) 0.0862(17) 0.0524(12) -0.0340(15) 0.0057(13) -0.0043(12)
C3 0.096(2) 0.111(2) 0.0763(18) -0.0373(19) 0.0327(17) -0.0442(18)
C4 0.0747(18) 0.0860(19) 0.105(2) -0.0047(15) 0.0238(17) -0.0464(18)
C5 0.0519(13) 0.0530(12) 0.0819(15) -0.0007(10) 0.0089(12) -0.0169(11)
C6 0.0397(10) 0.0400(10) 0.0574(11) -0.0072(8) 0.0047(9) -0.0047(8)
C7 0.0341(10) 0.0342(9) 0.0538(10) -0.0001(7) 0.0016(8) 0.0057(8)
C9 0.0352(9) 0.0332(9) 0.0438(9) -0.0001(7) -0.0005(7) 0.0061(7)
C10 0.0381(10) 0.0347(9) 0.0428(9) -0.0014(7) 0.0007(8) 0.0109(7)
C11 0.0440(11) 0.0389(9) 0.0407(9) 0.0017(7) 0.0011(8) 0.0068(7)
C12 0.0773(16) 0.0518(12) 0.0582(12) 0.0033(11) 0.0216(11) 0.0039(10)
C13 0.0496(11) 0.0332(9) 0.0451(10) 0.0001(8) -0.0030(8) 0.0041(7)
C15 0.0468(11) 0.0375(10) 0.0526(10) -0.0088(8) 0.0057(9) 0.0097(8)
C16 0.0419(11) 0.0398(9) 0.0476(10) -0.0025(8) 0.0061(8) 0.0054(8)

loop_
_atom_site_type_symbol
_atom_site_label
_atom_site_fract_x
_atom_site_fract_y
_atom_site_fract_z
_atom_site_U_iso_or_equiv
_atom_site_thermal_displace_type
_atom_site_calc_flag
_atom_site_refinement_flags
_atom_site_occupancy
O O8 0.1870(2) 0.48369(7) 0.06235(8) 0.0564(5) Uani . . 1.000
O O14 0.1579(2) 0.85740(8) 0.13455(8) 0.0637(6) Uani . . 1.000
C C1 0.1850(3) 0.56879(13) -0.12119(11) 0.0553(7) Uani . . 1.000
C C2 0.2200(4) 0.54665(17) -0.19461(13) 0.0756(9) Uani . . 1.000
C C3 0.3252(4) 0.4804(2) -0.20900(18) 0.0944(11) Uani . . 1.000
C C4 0.3942(4) 0.43527(19) -0.15054(18) 0.0886(11) Uani . . 1.000
C C5 0.3563(3) 0.45538(13) -0.07775(14) 0.0623(8) Uani . . 1.000
C C6 0.2522(3) 0.52263(11) -0.06186(11) 0.0457(6) Uani . . 1.000
C C7 0.2081(2) 0.54037(10) 0.01775(10) 0.0407(6) Uani . . 1.000
C C9 0.1909(2) 0.62549(10) 0.04420(10) 0.0374(5) Uani . . 1.000
C C10 0.0890(2) 0.64224(10) 0.10733(10) 0.0385(5) Uani . . 1.000
C C11 0.0763(2) 0.71935(10) 0.13776(10) 0.0412(6) Uani . . 1.000
C C12 -0.0375(3) 0.73782(12) 0.20447(12) 0.0624(8) Uani . . 1.000
C C13 0.1725(2) 0.78203(10) 0.10381(10) 0.0426(6) Uani . . 1.000
C C15 0.2755(3) 0.76672(11) 0.04110(11) 0.0456(6) Uani . . 1.000
C C16 0.2830(2) 0.68939(11) 0.01104(10) 0.0431(6) Uani . . 1.000
H H1 0.11670 0.61430 -0.11120 0.0660 Uiso calc R 1.000
H H2 0.17280 0.57630 -0.23430 0.0910 Uiso calc R 1.000
H H3 0.35000 0.46600 -0.25850 0.1130 Uiso calc R 1.000
H H4 0.46650 0.39120 -0.16080 0.1060 Uiso calc R 1.000
H H5 0.40030 0.42390 -0.03850 0.0750 Uiso calc R 1.000
H H10 0.02750 0.59980 0.12970 0.0460 Uiso calc R 1.000
H H12A -0.09550 0.68880 0.22030 0.0940 Uiso calc R 1.000
H H12B -0.12210 0.77820 0.19070 0.0940 Uiso calc R 1.000
H H12C 0.03250 0.75820 0.24510 0.0940 Uiso calc R 1.000
H H14 0.21640 0.88990 0.11020 0.0950 Uiso calc R 1.000
H H15 0.33940 0.80880 0.01940 0.0550 Uiso calc R 1.000
H H16 0.34990 0.67960 -0.03160 0.0520 Uiso calc R 1.000

loop_
_atom_type_symbol
_atom_type_description
_atom_type_scat_dispersion_real
_atom_type_scat_dispersion_imag
_atom_type_scat_source
O O 0.0492 0.0322 'International Tables Vol C Tables 4.2.6.8 and 6.1.1.4'
H H 0.0000 0.0000 'International Tables Vol C Tables 4.2.6.8 and 6.1.1.4'
C C 0.0181 0.0091 'International Tables Vol C Tables 4.2.6.8 and 6.1.1.4'

loop_
_geom_angle_atom_site_label_1
_geom_angle_atom_site_label_2
_geom_angle_atom_site_label_3
_geom_angle
_geom_angle_publ_flag
C13 O14 H14 109.00 no
C2 C1 C6 119.9(2) no
C1 C2 C3 119.8(2) no
C2 C3 C4 120.6(3) no
C3 C4 C5 120.0(3) no
C4 C5 C6 120.4(2) no
C1 C6 C7 121.87(18) no
C5 C6 C7 118.73(18) no
C1 C6 C5 119.32(19) no
O8 C7 C9 119.71(16) n
C6 C7 C9 120.58(15) no
O8 C7 C6 119.71(15) n
C7 C9 C10 119.43(15) no
C7 C9 C16 121.90(15) no
C10 C9 C16 118.53(15) no
C9 C10 C11 122.36(15) no
C10 C11 C12 122.32(15) no
C12 C11 C13 119.95(15) no
C10 C11 C13 117.73(15) no
O14 C13 C11 116.76(15) n
O14 C13 C15 122.31(15) n
C11 C13 C15 120.92(16) no
C13 C15 C16 120.05(17) no
C9 C16 C15 120.39(17) no
C2 C1 H1 120.00 no
C6 C1 H1 120.00 no
C1 C2 H2 120.00 no
C3 C2 H2 120.00 no
C2 C3 H3 120.00 no
C4 C3 H3 120.00 no
C3 C4 H4 120.00 no
C5 C4 H4 120.00 no
C4 C5 H5 120.00 no
C6 C5 H5 120.00 no
C9 C10 H10 119.00 no
C11 C10 H10 119.00 no
C11 C12 H12A 109.00 no
C11 C12 H12B 110.00 no
C11 C12 H12C 109.00 no
H12A C12 H12B 110.00 no
H12A C12 H12C 109.00 no
H12B C12 H12C 109.00 no
C13 C15 H15 120.00 no
C16 C15 H15 120.00 no
C9 C16 H16 120.00 no
C15 C16 H16 120.00 no

loop_
_geom_bond_atom_site_label_1
_geom_bond_atom_site_label_2
_geom_bond_distance
_geom_bond_publ_flag
O8 C7 1.231(2) n
O14 C13 1.354(2) n
O14 H14 0.8200 no
C1 C6 1.396(3) no
C1 C2 1.379(3) no
C2 C3 1.378(4) no
C3 C4 1.380(4) no
C4 C5 1.365(4) no
C5 C6 1.391(3) no
C6 C7 1.482(3) no
C7 C9 1.477(2) no
C9 C16 1.395(2) no
C9 C10 1.395(2) no
C10 C11 1.377(2) no
C11 C12 1.504(3) no
C11 C13 1.402(2) no
C13 C15 1.390(3) no
C15 C16 1.375(3) no
C1 H1 0.9300 no
C2 H2 0.9300 no
C3 H3 0.9300 no
C4 H4 0.9300 no
C5 H5 0.9300 no
C10 H10 0.9300 no
C12 H12A 0.9600 no
C12 H12B 0.9600 no
C12 H12C 0.9600 no
C15 H15 0.9300 no
C16 H16 0.9300 no

loop_
_geom_contact_atom_site_label_1
_geom_contact_atom_site_label_2
_geom_contact_distance
_geom_contact_site_symmetry_2
_geom_contact_publ_flag
O8 C6 3.385(3) 5_565 no
O8 C7 3.383(2) 5_565 no
O8 C1 3.169(3) 5_565 no
O8 O14 2.7106(19) 7_545 no
O14 O8 2.7106(19) 7_555 no
O8 H10 2.5600 . no
O8 H5 2.6200 . no
O8 H14 1.9100 7_545 no
O14 H12B 2.7100 . no
O14 H12C 2.7200 . no
O14 H2 2.5700 8_565 no
C1 C16 3.159(3) . no
C1 O8 3.169(3) 5_565 no
C5 C7 3.522(3) 5_665 no
C6 O8 3.385(3) 5_565 no
C7 C7 3.525(2) 5_565 no
C7 C5 3.522(3) 5_665 no
C7 O8 3.383(2) 5_565 no
C16 C1 3.159(3) . no
C1 H16 2.7300 . no
C6 H16 2.7300 . no
C7 H14 3.0200 7_545 no
C7 H5 3.1000 5_665 no
C9 H1 2.8200 . no
C10 H3 3.0100 2_565 no
C10 H15 3.0700 3_465 no
C11 H16 3.0500 3_465 no
C13 H16 2.8700 3_465 no
C16 H1 2.8000 . no
H1 C9 2.8200 . no
H1 C16 2.8000 . no
H1 H16 2.5200 . no
H2 O14 2.5700 8_564 no
H3 C10 3.0100 2_564 no
H3 H10 2.4500 2_564 no
H5 O8 2.6200 . no
H5 C7 3.1000 5_665 no
H10 O8 2.5600 . no
H10 H12A 2.3700 . no
H10 H3 2.4500 2_565 no
H12A H10 2.3700 . no
H12B O14 2.7100 . no
H12C O14 2.7200 . no
H14 H15 2.2900 . no
H14 O8 1.9100 7_555 no
H14 C7 3.0200 7_555 no
H15 H14 2.2900 . no
H15 C10 3.0700 3_565 no
H16 C1 2.7300 . no
H16 C6 2.7300 . no
H16 H1 2.5200 . no
H16 C11 3.0500 3_565 no
H16 C13 2.8700 3_565 no

loop_
_geom_hbond_atom_site_label_D
_geom_hbond_atom_site_label_H
_geom_hbond_atom_site_label_A
_geom_hbond_site_symmetry_A
_geom_hbond_distance_DH
_geom_hbond_distance_HA
_geom_hbond_distance_DA
_geom_hbond_angle_DHA
_geom_hbond_publ_flag
O14 H14 O8 7_555 0.82 1.91 2.7106(19) 166 yes
C2 H2 O14 8_564 0.93 2.57 3.448(3) 158 yes

loop_
_geom_torsion_atom_site_label_1
_geom_torsion_atom_site_label_2
_geom_torsion_atom_site_label_3
_geom_torsion_atom_site_label_4
_geom_torsion
_geom_torsion_publ_flag
C6 C1 C2 C3 -1.8(4) no
C2 C1 C6 C5 1.0(3) no
C2 C1 C6 C7 -175.6(2) no
C1 C2 C3 C4 0.8(5) no
C2 C3 C4 C5 1.0(5) no
C3 C4 C5 C6 -1.8(4) no
C4 C5 C6 C1 0.8(3) no
C4 C5 C6 C7 177.5(2) no
C1 C6 C7 O8 142.2(2) no
C1 C6 C7 C9 -38.4(3) no
C5 C6 C7 O8 -34.4(3) no
C5 C6 C7 C9 145.05(18) no
O8 C7 C9 C10 -24.9(2) no
O8 C7 C9 C16 150.64(17) no
C6 C7 C9 C10 155.66(17) no
C6 C7 C9 C16 -28.8(2) no
C7 C9 C10 C11 175.79(15) no
C16 C9 C10 C11 0.1(3) no
C7 C9 C16 C15 -174.39(17) no
C10 C9 C16 C15 1.2(3) no
C9 C10 C11 C12 178.23(17) no
C9 C10 C11 C13 -1.0(2) no
C10 C11 C13 O14 179.90(15) no
C10 C11 C13 C15 0.7(3) no
C12 C11 C13 O14 0.7(2) no
C12 C11 C13 C15 -178.57(18) no
O14 C13 C15 C16 -178.60(17) no
C11 C13 C15 C16 0.6(3) no
C13 C15 C16 C9 -1.5(3) no
